data_4073696
loop_
_publ_author_name
'Han, Yuan'
'Huynh, Han Vinh'
'Tan, Geok Kheng'

_publ_section_title
;
 Mono- vs Bis(carbene) Complexes:&#x00A0; A Detailed Study on
 Platinum(II)&#x2212;Benzimidazolin-2-ylidenes
;
_journal_issue 18
_journal_name_full Organometallics
_journal_page_first 4612
_journal_paper_doi 10.1021/om700543p
_journal_volume 26
_journal_year 2007
_chemical_formula_sum 'C17 H26 Br2 Cl6 N2 O Pt S'
_chemical_formula_weight 874.07
_chemical_name_systematic
; 
 ? 
;
_space_group_IT_number 11
_symmetry_cell_setting monoclinic
_symmetry_space_group_name_Hall '-P 2yb'
_symmetry_space_group_name_H-M 'P 1 21/m 1'
_atom_sites_solution_hydrogens geom
_atom_sites_solution_primary direct
_atom_sites_solution_secondary difmap
_audit_creation_method SHELXL-97
_cell_angle_alpha 90.00
_cell_angle_beta 104.055(6)
_cell_angle_gamma 90.00
_cell_formula_units_Z 2
_cell_length_a 9.547(3)
_cell_length_b 10.589(3)
_cell_length_c 14.693(4)
_cell_measurement_reflns_used 4552
_cell_measurement_temperature 243(2)
_cell_measurement_theta_max 27.46
_cell_measurement_theta_min 2.31
_cell_volume 1440.9(7)
_computing_cell_refinement 'Bruker SMART'
_computing_data_collection 'Bruker SMART'
_computing_data_reduction 'Bruker SAINT'
_computing_molecular_graphics 'Bruker SHELXTL'
_computing_publication_material 'Bruker SHELXTL'
_computing_structure_refinement 'SHELXL-97 (Sheldrick, 1997)'
_computing_structure_solution 'SHELXS-97 (Sheldrick, 1990)'
_diffrn_ambient_temperature 243(2)
_diffrn_measured_fraction_theta_full 0.997
_diffrn_measured_fraction_theta_max 0.997
_diffrn_measurement_device_type 'CCD area detector'
_diffrn_measurement_method 'phi and omega scans'
_diffrn_radiation_monochromator graphite
_diffrn_radiation_source 'fine-focus sealed tube'
_diffrn_radiation_type MoK\a
_diffrn_radiation_wavelength 0.71073
_diffrn_reflns_av_R_equivalents 0.0531
_diffrn_reflns_av_sigmaI/netI 0.0587
_diffrn_reflns_limit_h_max 12
_diffrn_reflns_limit_h_min -8
_diffrn_reflns_limit_k_max 13
_diffrn_reflns_limit_k_min -13
_diffrn_reflns_limit_l_max 18
_diffrn_reflns_limit_l_min -19
_diffrn_reflns_number 9829
_diffrn_reflns_theta_full 27.47
_diffrn_reflns_theta_max 27.47
_diffrn_reflns_theta_min 2.20
_exptl_absorpt_coefficient_mu 8.284
_exptl_absorpt_correction_T_max 0.3901
_exptl_absorpt_correction_T_min 0.0827
_exptl_absorpt_correction_type 'Sadabs, (Sheldrick 2001)'
_exptl_crystal_colour COLOULRESS
_exptl_crystal_density_diffrn 2.015
_exptl_crystal_density_meas 0
_exptl_crystal_density_method 'not measured'
_exptl_crystal_description 'Long Rod'
_exptl_crystal_F_000 832
_exptl_crystal_size_max 0.60
_exptl_crystal_size_mid 0.46
_exptl_crystal_size_min 0.14
_refine_diff_density_max 2.580
_refine_diff_density_min -1.058
_refine_diff_density_rms 0.136
_refine_ls_extinction_coef 0.0067(5)
_refine_ls_extinction_expression Fc^*^=kFc[1+0.001xFc^2^\l^3^/sin(2\q)]^-1/4^
_refine_ls_extinction_method SHELXL
_refine_ls_goodness_of_fit_ref 1.089
_refine_ls_hydrogen_treatment mixed
_refine_ls_matrix_type full
_refine_ls_number_parameters 155
_refine_ls_number_reflns 3484
_refine_ls_number_restraints 0
_refine_ls_restrained_S_all 1.089
_refine_ls_R_factor_all 0.0405
_refine_ls_R_factor_gt 0.0352
_refine_ls_shift/su_max 0.001
_refine_ls_shift/su_mean 0.000
_refine_ls_structure_factor_coef Fsqd
_refine_ls_weighting_details 'calc w=1/[\s^2^(Fo^2^)+(0.0404P)^2^+0.0000P] where P=(Fo^2^+2Fc^2^)/3'
_refine_ls_weighting_scheme calc
_refine_ls_wR_factor_gt 0.0926
_refine_ls_wR_factor_ref 0.0947
_reflns_number_gt 3083
_reflns_number_total 3484
_reflns_threshold_expression >2sigma(I)
_cod_data_source_file om700543p-file002.cif
_cod_data_source_block 6407
_cod_depositor_comments
;
The following automatic conversions were performed:

'_symmetry_cell_setting' value 'Monoclinic' changed to 'monoclinic'
according to /home/saulius/struct/CIF-dictionaries/cif_core.dic
dictionary named 'cif_core.dic' version 2.4.1 from 2010-06-29.

Automatic conversion script
Id: cif_fix_values 1715 2011-07-08 13:25:40Z adriana 
;
_cod_original_sg_symbol_H-M P2(1)/m
_cod_database_code 4073696

loop_
_symmetry_equiv_pos_as_xyz
'x, y, z'
'-x, y+1/2, -z'
'-x, -y, -z'
'x, -y-1/2, z'

loop_
_atom_site_label
_atom_site_type_symbol
_atom_site_fract_x
_atom_site_fract_y
_atom_site_fract_z
_atom_site_U_iso_or_equiv
_atom_site_adp_type
_atom_site_occupancy
_atom_site_symmetry_multiplicity
_atom_site_calc_flag
_atom_site_refinement_flags
Pt1 Pt 0.59764(3) 0.7500 0.442610(16) 0.03277(12) Uani 1 2 d S
S1 S 0.3817(2) 0.7500 0.34689(13) 0.0551(5) Uani 1 2 d S
Br1 Br 0.84050(9) 0.7500 0.54342(6) 0.0621(3) Uani 1 2 d S
Br2 Br 0.49662(10) 0.7500 0.58172(5) 0.0589(2) Uani 1 2 d S
N1 N 0.7376(4) 0.6470(3) 0.2981(3) 0.0322(8) Uani 1 1 d .
O1 O 0.3746(7) 0.7500 0.2475(4) 0.097(3) Uani 1 2 d S
C1 C 0.6931(7) 0.7500 0.3372(4) 0.0323(13) Uani 1 2 d S
C2 C 0.8175(5) 0.6852(5) 0.2355(3) 0.0363(10) Uani 1 1 d .
C3 C 0.8891(6) 0.6161(5) 0.1790(4) 0.0499(13) Uani 1 1 d .
H3 H 0.8889 0.5273 0.1785 0.060 Uiso 1 1 calc R
C4 C 0.9592(6) 0.6846(6) 0.1246(4) 0.0580(15) Uani 1 1 d .
H4 H 1.0089 0.6415 0.0861 0.070 Uiso 1 1 calc R
C5 C 0.7074(5) 0.5167(4) 0.3218(3) 0.0400(11) Uani 1 1 d .
H5 H 0.6438 0.5218 0.3658 0.048 Uiso 1 1 calc R
C6 C 0.8443(7) 0.4512(6) 0.3735(5) 0.0619(16) Uani 1 1 d .
H6A H 0.9066 0.4380 0.3311 0.093 Uiso 1 1 calc R
H6B H 0.8203 0.3703 0.3968 0.093 Uiso 1 1 calc R
H6C H 0.8938 0.5032 0.4258 0.093 Uiso 1 1 calc R
C7 C 0.6231(7) 0.4478(6) 0.2349(4) 0.0605(16) Uani 1 1 d .
H7A H 0.5380 0.4966 0.2056 0.091 Uiso 1 1 calc R
H7B H 0.5939 0.3655 0.2527 0.091 Uiso 1 1 calc R
H7C H 0.6834 0.4375 0.1910 0.091 Uiso 1 1 calc R
C8 C 0.2792(8) 0.6190(9) 0.3717(6) 0.096(3) Uani 1 1 d .
H8A H 0.1828 0.6219 0.3307 0.144 Uiso 1 1 calc R
H8B H 0.2730 0.6230 0.4365 0.144 Uiso 1 1 calc R
H8C H 0.3261 0.5409 0.3612 0.144 Uiso 1 1 calc R
C1S C 0.4168(10) 0.7500 0.0502(5) 0.059(2) Uani 1 2 d S
H1S H 0.4521 0.7500 0.1194 0.071 Uiso 1 2 calc SR
Cl1 Cl 0.3117(3) 0.6145(2) 0.01628(15) 0.0917(6) Uani 1 1 d .
Cl2 Cl 0.5619(3) 0.7500 0.0015(3) 0.1068(11) Uani 1 2 d S
C2S C 0.8426(9) 0.7500 0.7950(6) 0.0522(19) Uani 1 2 d S
H2S H 0.8068 0.7500 0.7259 0.063 Uiso 1 2 calc SR
Cl3 Cl 1.0261(3) 0.7500 0.8202(3) 0.0922(9) Uani 1 2 d S
Cl4 Cl 0.7775(3) 0.6148(2) 0.83733(17) 0.0960(7) Uani 1 1 d .

loop_
_atom_site_aniso_label
_atom_site_aniso_U_11
_atom_site_aniso_U_22
_atom_site_aniso_U_33
_atom_site_aniso_U_23
_atom_site_aniso_U_13
_atom_site_aniso_U_12
Pt1 0.03244(17) 0.04328(17) 0.02093(15) 0.000 0.00323(10) 0.000
S1 0.0325(10) 0.1035(17) 0.0269(9) 0.000 0.0026(8) 0.000
Br1 0.0388(4) 0.1054(7) 0.0335(4) 0.000 -0.0081(3) 0.000
Br2 0.0545(5) 0.0963(7) 0.0278(4) 0.000 0.0133(3) 0.000
N1 0.032(2) 0.0340(19) 0.030(2) -0.0016(15) 0.0058(16) 0.0026(15)
O1 0.048(4) 0.212(9) 0.029(3) 0.000 0.004(3) 0.000
C1 0.028(3) 0.038(3) 0.028(3) 0.000 0.003(3) 0.000
C2 0.030(2) 0.046(2) 0.030(2) 0.0000(19) 0.0026(19) 0.0067(19)
C3 0.049(3) 0.052(3) 0.051(3) -0.003(2) 0.016(3) 0.008(2)
C4 0.050(3) 0.075(4) 0.057(4) -0.010(3) 0.028(3) -0.001(3)
C5 0.049(3) 0.035(2) 0.035(3) 0.0038(19) 0.009(2) 0.000(2)
C6 0.073(4) 0.047(3) 0.060(4) 0.010(3) 0.004(3) 0.012(3)
C7 0.077(4) 0.052(3) 0.049(3) -0.001(3) 0.009(3) -0.018(3)
C8 0.069(5) 0.133(7) 0.082(6) -0.030(5) 0.009(4) -0.049(5)
C1S 0.080(6) 0.070(6) 0.023(4) 0.000 0.006(4) 0.000
Cl1 0.1083(17) 0.0867(13) 0.0760(14) 0.0037(10) 0.0149(12) -0.0224(12)
Cl2 0.0654(17) 0.150(3) 0.104(3) 0.000 0.0170(18) 0.000
C2S 0.055(5) 0.059(5) 0.038(4) 0.000 0.002(4) 0.000
Cl3 0.0506(14) 0.0720(16) 0.150(3) 0.000 0.0161(16) 0.000
Cl4 0.0900(15) 0.0899(13) 0.1031(17) 0.0161(12) 0.0137(13) -0.0310(11)

loop_
_atom_type_symbol
_atom_type_description
_atom_type_scat_dispersion_real
_atom_type_scat_dispersion_imag
_atom_type_scat_source
C C 0.0033 0.0016 'International Tables Vol C Tables 4.2.6.8 and 6.1.1.4'
H H 0.0000 0.0000 'International Tables Vol C Tables 4.2.6.8 and 6.1.1.4'
N N 0.0061 0.0033 'International Tables Vol C Tables 4.2.6.8 and 6.1.1.4'
O O 0.0106 0.0060 'International Tables Vol C Tables 4.2.6.8 and 6.1.1.4'
S S 0.1246 0.1234 'International Tables Vol C Tables 4.2.6.8 and 6.1.1.4'
Br Br -0.2901 2.4595 'International Tables Vol C Tables 4.2.6.8 and 6.1.1.4'
Pt Pt -1.7033 8.3905 'International Tables Vol C Tables 4.2.6.8 and 6.1.1.4'
Cl Cl 0.1484 0.1585 'International Tables Vol C Tables 4.2.6.8 and 6.1.1.4'

loop_
_geom_angle_atom_site_label_1
_geom_angle_atom_site_label_2
_geom_angle_atom_site_label_3
_geom_angle
_geom_angle_site_symmetry_1
_geom_angle_site_symmetry_3
C1 Pt1 S1 92.18(19) . .
C1 Pt1 Br1 85.67(19) . .
S1 Pt1 Br1 177.85(5) . .
C1 Pt1 Br2 175.79(18) . .
S1 Pt1 Br2 92.03(6) . .
Br1 Pt1 Br2 90.12(4) . .
O1 S1 C8 108.2(3) . .
O1 S1 C8 108.2(3) . 4_575
C8 S1 C8 102.0(6) . 4_575
O1 S1 Pt1 117.0(3) . .
C8 S1 Pt1 110.2(3) . .
C8 S1 Pt1 110.2(3) 4_575 .
C1 N1 C2 109.1(4) . .
C1 N1 C5 124.0(4) . .
C2 N1 C5 126.9(4) . .
N1 C1 N1 108.0(5) . 4_575
N1 C1 Pt1 125.9(3) . .
N1 C1 Pt1 125.9(3) 4_575 .
C2 C2 N1 106.9(2) 4_575 .
C2 C2 C3 121.5(3) 4_575 .
N1 C2 C3 131.6(5) . .
C4 C3 C2 116.5(5) . .
C3 C4 C4 122.0(3) . 4_575
N1 C5 C6 110.8(4) . .
N1 C5 C7 110.3(4) . .
C6 C5 C7 114.8(5) . .
Cl2 C1S Cl1 110.3(3) . .
Cl2 C1S Cl1 110.3(3) . 4_575
Cl1 C1S Cl1 110.0(5) . 4_575
Cl3 C2S Cl4 111.2(3) . .
Cl3 C2S Cl4 111.2(3) . 4_575
Cl4 C2S Cl4 111.2(5) . 4_575

loop_
_geom_bond_atom_site_label_1
_geom_bond_atom_site_label_2
_geom_bond_distance
_geom_bond_site_symmetry_2
Pt1 C1 1.979(6) .
Pt1 S1 2.196(2) .
Pt1 Br1 2.4294(10) .
Pt1 Br2 2.4628(9) .
S1 O1 1.446(6) .
S1 C8 1.785(8) .
S1 C8 1.785(8) 4_575
N1 C1 1.348(5) .
N1 C2 1.391(6) .
N1 C5 1.469(6) .
C1 N1 1.348(5) 4_575
C2 C2 1.372(10) 4_575
C2 C3 1.402(7) .
C3 C4 1.368(8) .
C4 C4 1.386(12) 4_575
C5 C6 1.511(8) .
C5 C7 1.521(7) .
C1S Cl2 1.707(9) .
C1S Cl1 1.752(6) .
C1S Cl1 1.752(6) 4_575
C2S Cl3 1.700(9) .
C2S Cl4 1.734(5) .
C2S Cl4 1.734(5) 4_575
